data_9010045
loop_
_publ_author_name
'Oberti, R.'
'Ungaretti, L.'
'Cannillo, E.'
'Hawthorne, F. C.'

_publ_section_title
;
 The mechanism of Cl incorporation in amphibole
 Sample: Cl(1)
;
_journal_name_full 'American Mineralogist'
_journal_page_first 746
_journal_page_last 752
_journal_volume 78
_journal_year 1993
_chemical_compound_source 'Sesia-Lanzo marble, Western Alps, Italy'
_chemical_formula_sum
;Al1.88 Ca1.74 Cl0.56 F0.26 Fe2.94 H1.16 K0.36 Mg1.76 Na0.67 O25.16 Si6.44
 Ti0.04
;
_chemical_name_mineral Potassic-chlorohastingsite
_space_group_IT_number 12
_symmetry_space_group_name_Hall '-C 2y'
_symmetry_space_group_name_H-M 'C 1 2/m 1'
_cell_angle_alpha 90
_cell_angle_beta 104.86
_cell_angle_gamma 90
_cell_formula_units_Z 2
_cell_length_a 9.884
_cell_length_b 18.143
_cell_length_c 5.332
_cell_volume 924.185
_database_code_amcsd 0001600
_exptl_crystal_density_diffrn 3.479
_cod_original_cell_volume 924.184
_cod_original_formula_sum 'Na.67 K.36 Mg1.76 Fe2.94 Al1.88 Ti.04 Ca1.74 Si6.44 O25.16 Cl.56 F.26 H1.16'
_cod_database_code 9010045

loop_
_space_group_symop_operation_xyz
x,y,z
1/2+x,1/2+y,z
x,-y,z
1/2+x,1/2-y,z
-x,y,-z
1/2-x,1/2+y,-z
-x,-y,-z
1/2-x,1/2-y,-z

loop_
_atom_site_label
_atom_site_fract_x
_atom_site_fract_y
_atom_site_fract_z
_atom_site_occupancy
_atom_site_U_iso_or_equiv
_atom_site_type_symbol
_atom_site_attached_hydrogens
NaA 0.00000 0.50000 0.00000 0.15000 0.05801 Na 0
KA 0.00000 0.50000 0.00000 0.12000 0.05801 K 0
NaAm 0.04120 0.50000 0.09450 0.08000 0.05902 Na 0
KAm 0.04120 0.50000 0.09450 0.06000 0.05902 K 0
NaA2 0.00000 0.46140 0.00000 0.08000 0.03800 Na 0
KA2 0.00000 0.46140 0.00000 0.06000 0.03800 K 0
Mg1 0.00000 0.09210 0.50000 0.35000 0.00874 Mg 0
Fe1 0.00000 0.09210 0.50000 0.65000 0.00874 Fe 0
Mg2 0.00000 0.17870 0.00000 0.38000 0.00760 Mg 0
Fe2 0.00000 0.17870 0.00000 0.44000 0.00760 Fe 0
Al2 0.00000 0.17870 0.00000 0.16000 0.00760 Al 0
Ti2 0.00000 0.17870 0.00000 0.02000 0.00760 Ti 0
Mg3 0.00000 0.00000 0.00000 0.26000 0.00925 Mg 0
Fe3 0.00000 0.00000 0.00000 0.74000 0.00925 Fe 0
Ca4 0.00000 0.27960 0.50000 0.87000 0.01178 Ca 0
Na4 0.00000 0.27960 0.50000 0.10000 0.01178 Na 0
Mg4 0.00000 0.27960 0.50000 0.02000 0.01178 Mg 0
Fe4 0.00000 0.27960 0.50000 0.01000 0.01178 Fe 0
Si1 0.27890 0.08540 0.29960 0.61000 0.00659 Si 0
Al1 0.27890 0.08540 0.29960 0.39000 0.00659 Al 0
Si2 0.29090 0.17290 0.81000 1.00000 0.00671 Si 0
O1 0.10620 0.09030 0.21390 1.00000 0.01127 O 0
O2 0.12100 0.17540 0.73430 1.00000 0.01064 O 0
Cl3 0.10610 0.00000 0.70760 0.28000 0.01305 Cl 0
F3 0.10610 0.00000 0.70760 0.13000 0.01305 F 0
O-H3 0.10610 0.00000 0.70760 0.58000 0.01305 O 1
O3* 0.15960 0.00000 0.73320 1.00000 0.02077 O 0
O4 0.36790 0.24950 0.79440 1.00000 0.01140 O 0
O5 0.34840 0.13630 0.10070 1.00000 0.01216 O 0
O6 0.34260 0.12010 0.59780 1.00000 0.01292 O 0
O7 0.33590 0.00000 0.29110 1.00000 0.01545 O 0

loop_
_cod_changelog_entry_id
_cod_changelog_entry_author
_cod_changelog_entry_date
_cod_changelog_entry_text
1
;cod-tools version 3.8.0
Id: cif_guess_AMCSD_atom_types 9581 2023-05-17 12:35:41Z saulius
;
2023-05-18T11:40:47+03:00
;Derived atom types and hydrogen counts
from atom names that follow the AMCSD naming convention
(Wat == water, O-H == hydroxyl).
;

loop_
_cod_related_entry_id
_cod_related_entry_database
_cod_related_entry_code
1 AMCSD 0001600
